data_2233361
loop_
_publ_author_name
'Wu, Di'
'Wang, Xueyuan'
'Pang, Dongying'
'Su, Wei'
'Sun, Yan'

_publ_section_title
;
 Gliclazide impurity F:
 <i>N</i>-[(perhydrocyclopenta[<i>c</i>]pyrrol-2-yl)aminocarbonyl]-<i>o</i>-toluenesulfonamide
;
_journal_coeditor_code BH2389
_journal_issue 2
_journal_name_full 'Acta Crystallographica Section E'
_journal_page_first o446
_journal_paper_doi 10.1107/S1600536811054985
_journal_volume 68
_journal_year 2012
_chemical_formula_iupac 'C15 H21 N3 O3 S'
_chemical_formula_moiety 'C15 H21 N3 O3 S'
_chemical_formula_sum 'C15 H21 N3 O3 S'
_chemical_formula_weight 323.41
_chemical_name_common
;
<i>N</i>-[(perhydrocyclopenta[<i>c</i>]pyrrol-2-yl)aminocarbonyl]-<i>o</i>-
toluenesulfonamide
;
_chemical_name_systematic
;
1-(2-Methylphenylsulfonyl)-3-(perhydrocyclopenta[<i>c</i>]pyrrol-2-yl)urea
;
_space_group_IT_number 14
_symmetry_cell_setting monoclinic
_symmetry_space_group_name_Hall '-P 2ybc'
_symmetry_space_group_name_H-M 'P 1 21/c 1'
_atom_sites_solution_hydrogens geom
_atom_sites_solution_primary direct
_atom_sites_solution_secondary difmap
_audit_creation_method SHELXL97
_cell_angle_alpha 90.00
_cell_angle_beta 95.509(9)
_cell_angle_gamma 90.00
_cell_formula_units_Z 4
_cell_length_a 10.891(7)
_cell_length_b 11.226(7)
_cell_length_c 13.477(9)
_cell_measurement_reflns_used 5900
_cell_measurement_temperature 113(2)
_cell_measurement_theta_max 27.9
_cell_measurement_theta_min 1.5
_cell_volume 1640.1(18)
_computing_cell_refinement 'CrystalClear (Rigaku/MSC, 2002)'
_computing_data_collection 'CrystalClear (Rigaku/MSC, 2002)'
_computing_data_reduction 'CrystalClear (Rigaku/MSC, 2002)'
_computing_molecular_graphics 'SHELXTL (Sheldrick, 2008)'
_computing_publication_material 'CrystalStructure (Rigaku/MSC, 2006)'
_computing_structure_refinement 'SHELXL97 (Sheldrick, 2008)'
_computing_structure_solution 'SHELXS97 (Sheldrick, 2008)'
_diffrn_ambient_temperature 113(2)
_diffrn_detector_area_resol_mean 14.22
_diffrn_measured_fraction_theta_full 0.998
_diffrn_measured_fraction_theta_max 0.998
_diffrn_measurement_device_type 'Rigaku Saturn724 CCD'
_diffrn_measurement_method '\w and \f scans'
_diffrn_radiation_monochromator multilayer
_diffrn_radiation_source 'rotating anode'
_diffrn_radiation_type MoK\a
_diffrn_radiation_wavelength 0.71073
_diffrn_reflns_av_R_equivalents 0.0699
_diffrn_reflns_av_sigmaI/netI 0.0423
_diffrn_reflns_limit_h_max 14
_diffrn_reflns_limit_h_min -14
_diffrn_reflns_limit_k_max 13
_diffrn_reflns_limit_k_min -14
_diffrn_reflns_limit_l_max 17
_diffrn_reflns_limit_l_min -17
_diffrn_reflns_number 16805
_diffrn_reflns_theta_full 27.89
_diffrn_reflns_theta_max 27.89
_diffrn_reflns_theta_min 1.88
_diffrn_standards_decay_% 0
_diffrn_standards_interval_count 0
_diffrn_standards_interval_time 0
_diffrn_standards_number 0
_exptl_absorpt_coefficient_mu 0.213
_exptl_absorpt_correction_T_max 0.9790
_exptl_absorpt_correction_T_min 0.9586
_exptl_absorpt_correction_type multi-scan
_exptl_absorpt_process_details '(CrystalClear; Rigaku/MSC, 2002)'
_exptl_crystal_colour Colourless
_exptl_crystal_density_diffrn 1.310
_exptl_crystal_density_method 'not measured'
_exptl_crystal_description Prism
_exptl_crystal_F_000 688
_exptl_crystal_size_max 0.20
_exptl_crystal_size_mid 0.18
_exptl_crystal_size_min 0.10
_refine_diff_density_max 0.302
_refine_diff_density_min -0.513
_refine_ls_extinction_method none
_refine_ls_goodness_of_fit_ref 1.043
_refine_ls_hydrogen_treatment mixed
_refine_ls_matrix_type full
_refine_ls_number_constraints 0
_refine_ls_number_parameters 208
_refine_ls_number_reflns 3904
_refine_ls_number_restraints 3
_refine_ls_restrained_S_all 1.043
_refine_ls_R_factor_all 0.0530
_refine_ls_R_factor_gt 0.0444
_refine_ls_shift/su_max 0.002
_refine_ls_shift/su_mean 0.000
_refine_ls_structure_factor_coef Fsqd
_refine_ls_weighting_details 'calc w=1/[\s^2^(Fo^2^)+(0.0562P)^2^+0.7703P] where P=(Fo^2^+2Fc^2^)/3'
_refine_ls_weighting_scheme calc
_refine_ls_wR_factor_gt 0.1058
_refine_ls_wR_factor_ref 0.1134
_reflns_number_gt 3461
_reflns_number_total 3904
_reflns_threshold_expression I>2\s(I)
_cod_data_source_file bh2389.cif
_cod_data_source_block I
_cod_original_cell_volume 1640.2(18)
_cod_original_sg_symbol_H-M 'P 21/c'
_cod_database_code 2233361
_cod_database_fobs_code 2233361

loop_
_symmetry_equiv_pos_as_xyz
'x, y, z'
'-x, y+1/2, -z+1/2'
'-x, -y, -z'
'x, -y-1/2, z-1/2'

loop_
_atom_site_type_symbol
_atom_site_label
_atom_site_fract_x
_atom_site_fract_y
_atom_site_fract_z
_atom_site_U_iso_or_equiv
_atom_site_adp_type
_atom_site_calc_flag
_atom_site_refinement_flags
_atom_site_occupancy
_atom_site_symmetry_multiplicity
S S1 0.88574(3) 0.63900(3) 1.09521(2) 0.01593(11) Uani d . 1 1
O O1 0.83163(10) 0.75502(10) 1.08708(8) 0.0226(2) Uani d . 1 1
O O2 1.01217(9) 0.62502(10) 1.07406(8) 0.0209(2) Uani d . 1 1
O O3 0.62260(9) 0.57766(10) 1.07603(8) 0.0205(2) Uani d . 1 1
N N1 0.80984(11) 0.54879(12) 1.01545(9) 0.0174(3) Uani d D 1 1
N N2 0.63131(12) 0.47495(13) 0.93204(9) 0.0222(3) Uani d D 1 1
N N3 0.69959(11) 0.44335(12) 0.85221(9) 0.0179(3) Uani d . 1 1
C C1 1.01300(15) 0.40745(16) 1.19750(12) 0.0251(3) Uani d . 1 1
H H1A 0.9694 0.3882 1.1324 0.038 Uiso calc R 1 1
H H1B 1.0329 0.3337 1.2345 0.038 Uiso calc R 1 1
H H1C 1.0893 0.4503 1.1879 0.038 Uiso calc R 1 1
C C2 0.93199(14) 0.48450(14) 1.25551(11) 0.0190(3) Uani d . 1 1
C C3 0.91819(16) 0.45650(16) 1.35526(12) 0.0250(3) Uani d . 1 1
H H3 0.9612 0.3899 1.3850 0.030 Uiso calc R 1 1
C C4 0.84335(16) 0.52348(17) 1.41160(12) 0.0288(4) Uani d . 1 1
H H4 0.8377 0.5035 1.4795 0.035 Uiso calc R 1 1
C C5 0.77680(16) 0.61910(17) 1.36998(12) 0.0266(4) Uani d . 1 1
H H5 0.7238 0.6632 1.4083 0.032 Uiso calc R 1 1
C C6 0.78836(15) 0.64984(15) 1.27155(11) 0.0211(3) Uani d . 1 1
H H6 0.7428 0.7150 1.2420 0.025 Uiso calc R 1 1
C C7 0.86715(13) 0.58463(14) 1.21606(10) 0.0165(3) Uani d . 1 1
C C8 0.68259(13) 0.53668(14) 1.01056(10) 0.0169(3) Uani d . 1 1
C C9 0.70155(15) 0.31371(15) 0.83580(12) 0.0235(3) Uani d . 1 1
H H9A 0.6184 0.2788 0.8382 0.028 Uiso calc R 1 1
H H9B 0.7598 0.2739 0.8862 0.028 Uiso calc R 1 1
C C10 0.74462(16) 0.30259(17) 0.73176(13) 0.0289(4) Uani d . 1 1
H H10 0.8364 0.2946 0.7354 0.035 Uiso calc R 1 1
C C11 0.68091(18) 0.20163(19) 0.66902(16) 0.0389(5) Uani d . 1 1
H H11A 0.7340 0.1726 0.6185 0.047 Uiso calc R 1 1
H H11B 0.6607 0.1341 0.7118 0.047 Uiso calc R 1 1
C C12 0.56419(18) 0.25961(19) 0.61967(14) 0.0358(4) Uani d . 1 1
H H12A 0.5304 0.2138 0.5605 0.043 Uiso calc R 1 1
H H12B 0.5003 0.2661 0.6669 0.043 Uiso calc R 1 1
C C13 0.6079(2) 0.3821(2) 0.58998(13) 0.0386(5) Uani d . 1 1
H H13A 0.5380 0.4386 0.5806 0.046 Uiso calc R 1 1
H H13B 0.6484 0.3777 0.5274 0.046 Uiso calc R 1 1
C C14 0.70093(17) 0.42092(17) 0.67816(12) 0.0294(4) Uani d . 1 1
H H14 0.7720 0.4652 0.6541 0.035 Uiso calc R 1 1
C C15 0.64125(16) 0.49198(16) 0.75762(11) 0.0238(3) Uani d . 1 1
H H15A 0.6586 0.5782 0.7520 0.029 Uiso calc R 1 1
H H15B 0.5508 0.4797 0.7519 0.029 Uiso calc R 1 1
H H1 0.8539(17) 0.5085(18) 0.9741(13) 0.038(6) Uiso d D 1 1
H H2 0.5498(9) 0.4609(18) 0.9291(15) 0.031(5) Uiso d D 1 1

loop_
_atom_site_aniso_label
_atom_site_aniso_U_11
_atom_site_aniso_U_22
_atom_site_aniso_U_33
_atom_site_aniso_U_12
_atom_site_aniso_U_13
_atom_site_aniso_U_23
S1 0.01388(18) 0.0184(2) 0.01533(18) -0.00225(13) 0.00034(13) 0.00038(12)
O1 0.0254(6) 0.0186(6) 0.0233(5) -0.0009(5) -0.0007(4) 0.0021(4)
O2 0.0125(5) 0.0291(6) 0.0212(5) -0.0041(4) 0.0017(4) 0.0003(4)
O3 0.0147(5) 0.0292(6) 0.0180(5) 0.0003(4) 0.0028(4) -0.0054(4)
N1 0.0125(6) 0.0234(7) 0.0162(6) -0.0016(5) 0.0014(4) -0.0045(5)
N2 0.0130(6) 0.0359(8) 0.0181(6) -0.0031(5) 0.0037(5) -0.0082(5)
N3 0.0158(6) 0.0229(7) 0.0155(6) -0.0003(5) 0.0036(5) -0.0040(5)
C1 0.0235(8) 0.0263(9) 0.0257(8) 0.0063(7) 0.0045(6) 0.0044(6)
C2 0.0158(7) 0.0215(8) 0.0192(7) -0.0010(6) -0.0007(5) 0.0007(6)
C3 0.0256(8) 0.0292(9) 0.0199(7) 0.0010(7) -0.0005(6) 0.0062(6)
C4 0.0303(9) 0.0399(11) 0.0163(7) -0.0038(8) 0.0029(6) 0.0014(7)
C5 0.0245(8) 0.0366(10) 0.0192(7) 0.0001(7) 0.0043(6) -0.0064(7)
C6 0.0193(7) 0.0225(8) 0.0212(7) 0.0002(6) 0.0008(6) -0.0034(6)
C7 0.0148(6) 0.0188(7) 0.0153(6) -0.0038(6) -0.0011(5) -0.0012(5)
C8 0.0138(6) 0.0204(8) 0.0165(6) -0.0002(6) 0.0018(5) 0.0003(5)
C9 0.0210(7) 0.0224(8) 0.0265(8) 0.0013(6) -0.0010(6) -0.0019(6)
C10 0.0202(7) 0.0357(10) 0.0308(9) 0.0020(7) 0.0027(6) -0.0136(7)
C11 0.0335(10) 0.0372(11) 0.0447(11) 0.0047(8) -0.0033(8) -0.0228(9)
C12 0.0309(9) 0.0407(11) 0.0347(9) -0.0030(8) -0.0015(7) -0.0179(8)
C13 0.0440(11) 0.0524(13) 0.0187(8) -0.0078(10) 0.0001(7) -0.0064(8)
C14 0.0323(9) 0.0363(10) 0.0204(7) -0.0092(8) 0.0070(7) -0.0059(7)
C15 0.0295(8) 0.0234(9) 0.0181(7) -0.0013(7) -0.0002(6) -0.0003(6)

loop_
_atom_type_symbol
_atom_type_description
_atom_type_scat_dispersion_real
_atom_type_scat_dispersion_imag
_atom_type_scat_source
C C 0.0033 0.0016 'International Tables Vol C Tables 4.2.6.8 and 6.1.1.4'
H H 0.0000 0.0000 'International Tables Vol C Tables 4.2.6.8 and 6.1.1.4'
N N 0.0061 0.0033 'International Tables Vol C Tables 4.2.6.8 and 6.1.1.4'
O O 0.0106 0.0060 'International Tables Vol C Tables 4.2.6.8 and 6.1.1.4'
S S 0.1246 0.1234 'International Tables Vol C Tables 4.2.6.8 and 6.1.1.4'

loop_
_geom_angle_atom_site_label_1
_geom_angle_atom_site_label_2
_geom_angle_atom_site_label_3
_geom_angle
O1 S1 O2 118.60(7)
O1 S1 N1 109.51(8)
O2 S1 N1 103.53(7)
O1 S1 C7 107.59(7)
O2 S1 C7 109.91(7)
N1 S1 C7 107.17(8)
C8 N1 S1 121.96(10)
C8 N1 H1 121.0(14)
S1 N1 H1 117.1(14)
C8 N2 N3 121.44(13)
C8 N2 H2 117.4(13)
N3 N2 H2 120.9(13)
N2 N3 C9 112.29(12)
N2 N3 C15 110.58(13)
C9 N3 C15 104.33(12)
C2 C1 H1A 109.5
C2 C1 H1B 109.5
H1A C1 H1B 109.5
C2 C1 H1C 109.5
H1A C1 H1C 109.5
H1B C1 H1C 109.5
C3 C2 C7 116.48(14)
C3 C2 C1 119.38(15)
C7 C2 C1 124.14(14)
C4 C3 C2 121.70(16)
C4 C3 H3 119.1
C2 C3 H3 119.1
C5 C4 C3 120.74(15)
C5 C4 H4 119.6
C3 C4 H4 119.6
C4 C5 C6 119.22(15)
C4 C5 H5 120.4
C6 C5 H5 120.4
C5 C6 C7 119.84(16)
C5 C6 H6 120.1
C7 C6 H6 120.1
C6 C7 C2 121.92(14)
C6 C7 S1 116.24(12)
C2 C7 S1 121.79(11)
O3 C8 N2 123.16(14)
O3 C8 N1 121.58(14)
N2 C8 N1 115.24(13)
N3 C9 C10 103.24(13)
N3 C9 H9A 111.1
C10 C9 H9A 111.1
N3 C9 H9B 111.1
C10 C9 H9B 111.1
H9A C9 H9B 109.1
C9 C10 C11 113.77(16)
C9 C10 C14 104.37(13)
C11 C10 C14 105.70(15)
C9 C10 H10 110.9
C11 C10 H10 110.9
C14 C10 H10 110.9
C12 C11 C10 103.80(16)
C12 C11 H11A 111.0
C10 C11 H11A 111.0
C12 C11 H11B 111.0
C10 C11 H11B 111.0
H11A C11 H11B 109.0
C13 C12 C11 103.40(17)
C13 C12 H12A 111.1
C11 C12 H12A 111.1
C13 C12 H12B 111.1
C11 C12 H12B 111.1
H12A C12 H12B 109.0
C12 C13 C14 104.54(16)
C12 C13 H13A 110.8
C14 C13 H13A 110.8
C12 C13 H13B 110.8
C14 C13 H13B 110.8
H13A C13 H13B 108.9
C15 C14 C13 113.18(16)
C15 C14 C10 104.51(14)
C13 C14 C10 105.24(16)
C15 C14 H14 111.2
C13 C14 H14 111.2
C10 C14 H14 111.2
N3 C15 C14 103.62(14)
N3 C15 H15A 111.0
C14 C15 H15A 111.0
N3 C15 H15B 111.0
C14 C15 H15B 111.0
H15A C15 H15B 109.0

loop_
_geom_bond_atom_site_label_1
_geom_bond_atom_site_label_2
_geom_bond_distance
S1 O1 1.4295(14)
S1 O2 1.4413(14)
S1 N1 1.6413(14)
S1 C7 1.7690(18)
O3 C8 1.2360(18)
N1 C8 1.388(2)
N1 H1 0.893(7)
N2 C8 1.341(2)
N2 N3 1.4107(17)
N2 H2 0.898(9)
N3 C9 1.473(2)
N3 C15 1.474(2)
C1 C2 1.507(2)
C1 H1A 0.9800
C1 H1B 0.9800
C1 H1C 0.9800
C2 C3 1.403(2)
C2 C7 1.405(2)
C3 C4 1.388(2)
C3 H3 0.9500
C4 C5 1.384(3)
C4 H4 0.9500
C5 C6 1.388(2)
C5 H5 0.9500
C6 C7 1.398(2)
C6 H6 0.9500
C9 C10 1.526(2)
C9 H9A 0.9900
C9 H9B 0.9900
C10 C11 1.539(2)
C10 C14 1.564(3)
C10 H10 1.0000
C11 C12 1.523(3)
C11 H11A 0.9900
C11 H11B 0.9900
C12 C13 1.521(3)
C12 H12A 0.9900
C12 H12B 0.9900
C13 C14 1.548(3)
C13 H13A 0.9900
C13 H13B 0.9900
C14 C15 1.529(2)
C14 H14 1.0000
C15 H15A 0.9900
C15 H15B 0.9900

loop_
_geom_hbond_atom_site_label_D
_geom_hbond_atom_site_label_H
_geom_hbond_atom_site_label_A
_geom_hbond_site_symmetry_A
_geom_hbond_distance_DH
_geom_hbond_distance_HA
_geom_hbond_distance_DA
_geom_hbond_angle_DHA
_geom_hbond_publ_flag
N2 H2 O3 3_667 0.898(9) 1.922(13) 2.820(2) 177(2) yes
N1 H1 O2 3_767 0.893(7) 2.231(11) 3.077(2) 158(2) yes

loop_
_geom_torsion_atom_site_label_1
_geom_torsion_atom_site_label_2
_geom_torsion_atom_site_label_3
_geom_torsion_atom_site_label_4
_geom_torsion
O1 S1 N1 C8 -51.88(14)
O2 S1 N1 C8 -179.30(12)
C7 S1 N1 C8 64.54(14)
C8 N2 N3 C9 122.19(16)
C8 N2 N3 C15 -121.73(16)
C7 C2 C3 C4 0.7(2)
C1 C2 C3 C4 -179.07(16)
C2 C3 C4 C5 1.7(3)
C3 C4 C5 C6 -1.9(3)
C4 C5 C6 C7 -0.3(2)
C5 C6 C7 C2 2.8(2)
C5 C6 C7 S1 -174.57(12)
C3 C2 C7 C6 -2.9(2)
C1 C2 C7 C6 176.81(15)
C3 C2 C7 S1 174.32(12)
C1 C2 C7 S1 -5.9(2)
O1 S1 C7 C6 10.97(14)
O2 S1 C7 C6 141.43(12)
N1 S1 C7 C6 -106.71(13)
O1 S1 C7 C2 -166.44(12)
O2 S1 C7 C2 -35.98(14)
N1 S1 C7 C2 75.88(14)
N3 N2 C8 O3 171.41(14)
N3 N2 C8 N1 -10.5(2)
S1 N1 C8 O3 -12.1(2)
S1 N1 C8 N2 169.83(12)
N2 N3 C9 C10 163.97(12)
C15 N3 C9 C10 44.19(15)
N3 C9 C10 C11 -142.41(15)
N3 C9 C10 C14 -27.70(16)
C9 C10 C11 C12 87.0(2)
C14 C10 C11 C12 -26.96(19)
C10 C11 C12 C13 41.04(19)
C11 C12 C13 C14 -39.17(19)
C12 C13 C14 C15 -91.52(19)
C12 C13 C14 C10 22.00(19)
C9 C10 C14 C15 2.29(17)
C11 C10 C14 C15 122.56(15)
C9 C10 C14 C13 -117.18(15)
C11 C10 C14 C13 3.09(18)
N2 N3 C15 C14 -163.62(13)
C9 N3 C15 C14 -42.68(16)
C13 C14 C15 N3 137.91(16)
C10 C14 C15 N3 23.94(17)

loop_
_cod_related_entry_id
_cod_related_entry_database
_cod_related_entry_code
1 ChemSpider 27524419
